data_4506769
loop_
_publ_author_name
'Qin, Ling'
'Hu, Jinsong'
'Zhang, Mingdao'
'Li, Yizhi'
'Zheng, Hegen'

_publ_section_title
;
 Construction of Metal--Organic Frameworks Based on Two Neutral
 Tetradentate Ligands
;
_journal_issue 10
_journal_name_full 'Crystal Growth &amp; Design'
_journal_page_first 4911
_journal_paper_doi 10.1021/cg300803n
_journal_volume 12
_journal_year 2012
_chemical_formula_moiety 'C42 H31 Cd2 N9 O10'
_chemical_formula_sum 'C42 H31 Cd2 N9 O10'
_chemical_formula_weight 1046.56
_chemical_name_systematic
; 
 ? 
;
_space_group_IT_number 13
_symmetry_cell_setting monoclinic
_symmetry_space_group_name_Hall '-P 2yac'
_symmetry_space_group_name_H-M 'P 1 2/n 1'
_atom_sites_solution_hydrogens geom
_atom_sites_solution_primary direct
_atom_sites_solution_secondary difmap
_audit_creation_method SHELXL-97
_cell_angle_alpha 90.00
_cell_angle_beta 90.697(3)
_cell_angle_gamma 90.00
_cell_formula_units_Z 2
_cell_length_a 9.9944(15)
_cell_length_b 17.032(3)
_cell_length_c 14.414(2)
_cell_measurement_reflns_used 11637
_cell_measurement_temperature 296(2)
_cell_measurement_theta_max 27.507
_cell_measurement_theta_min 2.386
_cell_volume 2453.4(7)
_computing_structure_refinement 'SHELXL-97 (Sheldrick, 1997)'
_computing_structure_solution 'SHELXS-97 (Sheldrick, 1990)'
_diffrn_ambient_temperature 296(2)
_diffrn_measured_fraction_theta_full 1.000
_diffrn_measured_fraction_theta_max 1.000
_diffrn_radiation_monochromator graphite
_diffrn_radiation_source 'fine-focus sealed tube'
_diffrn_radiation_type MoK\a
_diffrn_radiation_wavelength 0.71073
_diffrn_reflns_av_R_equivalents 0.0266
_diffrn_reflns_av_sigmaI/netI 0.0221
_diffrn_reflns_limit_h_max 11
_diffrn_reflns_limit_h_min -11
_diffrn_reflns_limit_k_max 20
_diffrn_reflns_limit_k_min -20
_diffrn_reflns_limit_l_max 16
_diffrn_reflns_limit_l_min -17
_diffrn_reflns_number 18074
_diffrn_reflns_theta_full 25.00
_diffrn_reflns_theta_max 25.00
_diffrn_reflns_theta_min 1.20
_exptl_absorpt_coefficient_mu 0.926
_exptl_absorpt_correction_T_max 0.816
_exptl_absorpt_correction_T_min 0.772
_exptl_absorpt_correction_type multi-scan
_exptl_crystal_density_diffrn 1.417
_exptl_crystal_density_method 'not measured'
_exptl_crystal_F_000 1044
_exptl_crystal_size_max 0.28
_exptl_crystal_size_mid 0.24
_exptl_crystal_size_min 0.22
_platon_squeeze_details
;
;
_refine_diff_density_max 1.331
_refine_diff_density_min -2.319
_refine_diff_density_rms 0.102
_refine_ls_extinction_method none
_refine_ls_goodness_of_fit_ref 1.051
_refine_ls_hydrogen_treatment constr
_refine_ls_matrix_type full
_refine_ls_number_parameters 300
_refine_ls_number_reflns 4338
_refine_ls_number_restraints 1
_refine_ls_restrained_S_all 1.054
_refine_ls_R_factor_all 0.0554
_refine_ls_R_factor_gt 0.0498
_refine_ls_shift/su_max 0.000
_refine_ls_shift/su_mean 0.000
_refine_ls_structure_factor_coef Fsqd
_refine_ls_weighting_details 'calc w=1/[\s^2^(Fo^2^)+(0.1304P)^2^+4.0080P] where P=(Fo^2^+2Fc^2^)/3'
_refine_ls_weighting_scheme calc
_refine_ls_wR_factor_gt 0.1741
_refine_ls_wR_factor_ref 0.1831
_reflns_number_gt 3762
_reflns_number_total 4338
_reflns_threshold_expression >2sigma(I)
_cod_data_source_file cg300803n_si_002.cif
_cod_data_source_block 5
_cod_depositor_comments
;
The following automatic conversions were performed:

'_symmetry_cell_setting' value 'Monoclinic' changed to 'monoclinic'
according to /home/saulius/struct/CIF-dictionaries/cif_core.dic
dictionary named 'cif_core.dic' version 2.4.2 from 2011-04-26.

Automatic conversion script
Id: cif_fix_values 1891 2012-01-12 08:04:46Z andrius 
;
_cod_original_cell_volume 2453.5(6)
_cod_original_sg_symbol_Hall ' -P 2yac'
_cod_original_sg_symbol_H-M 'P2/n  '
_cod_database_code 4506769

loop_
_symmetry_equiv_pos_as_xyz
'x, y, z'
'-x+1/2, y, -z+1/2'
'-x, -y, -z'
'x-1/2, -y, z-1/2'

loop_
_atom_site_label
_atom_site_type_symbol
_atom_site_fract_x
_atom_site_fract_y
_atom_site_fract_z
_atom_site_U_iso_or_equiv
_atom_site_adp_type
_atom_site_occupancy
_atom_site_symmetry_multiplicity
_atom_site_calc_flag
_atom_site_refinement_flags
_atom_site_disorder_assembly
_atom_site_disorder_group
C1 C 0.5792(5) 0.1661(3) 0.3141(3) 0.0424(11) Uani 1 1 d . . .
H1 H 0.5967 0.1933 0.2596 0.051 Uiso 1 1 calc R . .
C2 C 0.5762(6) 0.0771(3) 0.4193(4) 0.0591(15) Uani 1 1 d . . .
H2 H 0.5916 0.0302 0.4507 0.071 Uiso 1 1 calc R . .
C3 C 0.5051(7) 0.1384(3) 0.4520(4) 0.0610(15) Uani 1 1 d . . .
H3 H 0.4633 0.1418 0.5091 0.073 Uiso 1 1 calc R . .
C4 C 0.4460(5) 0.2703(3) 0.3891(3) 0.0412(10) Uani 1 1 d . . .
C5 C 0.4547(5) 0.3109(3) 0.4721(3) 0.0439(11) Uani 1 1 d . . .
H5 H 0.5017 0.2902 0.5226 0.053 Uiso 1 1 calc R . .
C6 C 0.3914(5) 0.3834(3) 0.4782(3) 0.0410(10) Uani 1 1 d . . .
C7 C 0.3213(5) 0.4144(3) 0.4037(3) 0.0429(10) Uani 1 1 d . . .
H7 H 0.2787 0.4627 0.4086 0.051 Uiso 1 1 calc R . .
C8 C 0.3152(5) 0.3722(3) 0.3210(3) 0.0415(10) Uani 1 1 d . . .
C9 C 0.3771(6) 0.3000(2) 0.3118(3) 0.0424(12) Uani 1 1 d . . .
H9 H 0.3731 0.2723 0.2562 0.051 Uiso 1 1 calc R . .
C10 C 0.4479(5) 0.4632(3) 0.7031(4) 0.0500(12) Uani 1 1 d . . .
H10 H 0.4893 0.4652 0.7612 0.060 Uiso 1 1 calc R . .
C11 C 0.4645(5) 0.4080(3) 0.6410(4) 0.0500(12) Uani 1 1 d . . .
H11 H 0.5156 0.3630 0.6500 0.060 Uiso 1 1 calc R . .
C12 C 0.3359(6) 0.4923(3) 0.5848(4) 0.0502(12) Uani 1 1 d . . .
H12 H 0.2799 0.5194 0.5439 0.060 Uiso 1 1 calc R . .
C13 C 0.9058(6) -0.1486(3) 0.4407(4) 0.0569(14) Uani 1 1 d . . .
C14 C 1.0231(9) -0.1303(4) 0.4863(5) 0.084(2) Uani 1 1 d . . .
H14 H 1.0588 -0.0801 0.4807 0.101 Uiso 1 1 calc R . .
C15 C 1.0891(9) -0.1859(4) 0.5405(5) 0.081(2) Uani 1 1 d . . .
H15 H 1.1688 -0.1725 0.5704 0.097 Uiso 1 1 calc R . .
C16 C 1.0381(6) -0.2603(3) 0.5506(4) 0.0531(13) Uani 1 1 d . . .
C17 C 0.9203(7) -0.2789(4) 0.5043(6) 0.076(2) Uani 1 1 d . . .
H17 H 0.8854 -0.3294 0.5092 0.091 Uiso 1 1 calc R . .
C18 C 0.8537(7) -0.2238(4) 0.4507(6) 0.076(2) Uani 1 1 d . . .
H18 H 0.7736 -0.2370 0.4212 0.091 Uiso 1 1 calc R . .
C19 C 0.8383(7) -0.0892(3) 0.3813(4) 0.0580(15) Uani 1 1 d . . .
C20 C 1.1076(6) -0.3181(4) 0.6121(4) 0.0533(13) Uani 1 1 d . . .
C21A C 0.197(2) 1.0713(10) 0.3274(17) 0.098(6) Uani 0.25 1 d P A 1
C22A C 0.311(3) 0.9459(16) 0.297(3) 0.21(2) Uani 0.25 1 d P . 1
H22A H 0.3518 0.9148 0.2499 0.319 Uiso 0.25 1 d PR . 1
H22B H 0.3764 0.9585 0.3443 0.319 Uiso 0.25 1 d PR . 1
H22C H 0.2392 0.9167 0.3247 0.319 Uiso 0.25 1 d PR . 1
C21B C 0.197(2) 1.0713(10) 0.3274(17) 0.098(6) Uani 0.25 1 d P A 2
H21A H 0.1566 1.1165 0.3082 0.148 Uiso 0.25 1 d PR A 2
H21B H 0.1266 1.0346 0.3531 0.148 Uiso 0.25 1 d PR A 2
H21C H 0.2638 1.0764 0.3728 0.148 Uiso 0.25 1 d PR A 2
H21D H 0.1633 1.0431 0.3828 0.118 Uiso 0.25 1 d PR A 2
C22B C 0.311(3) 0.9459(16) 0.297(3) 0.21(2) Uani 0.25 1 d P . 2
H22D H 0.3518 0.9148 0.2499 0.319 Uiso 0.25 1 d PR . 2
H22E H 0.3764 0.9585 0.3443 0.319 Uiso 0.25 1 d PR . 2
H22F H 0.2392 0.9167 0.3247 0.319 Uiso 0.25 1 d PR . 2
Cd1 Cd 0.7500 0.01280(2) 0.2500 0.0398(2) Uani 1 2 d SU . .
Cd2 Cd 0.2500 0.60555(3) 0.7500 0.0412(2) Uani 1 2 d S . .
N1 N 0.6223(5) 0.0947(2) 0.3322(3) 0.0443(10) Uani 1 1 d . . .
N2 N 0.5069(5) 0.1945(2) 0.3840(3) 0.0434(10) Uani 1 1 d . . .
N3 N 0.3625(5) 0.5155(2) 0.6694(3) 0.0483(11) Uani 1 1 d . . .
N4 N 0.3980(5) 0.4255(3) 0.5633(3) 0.0496(10) Uani 1 1 d . . .
N5 N 0.2500 1.0285(8) 0.2500 0.152(6) Uani 1 2 d S . .
O1 O 0.2500 0.4102(3) 0.2500 0.0514(13) Uani 1 2 d S . .
O2 O 0.7167(5) -0.0971(3) 0.3611(4) 0.0753(13) Uani 1 1 d U . .
O3 O 0.9045(5) -0.0320(3) 0.3531(3) 0.0768(13) Uani 1 1 d . . .
O4 O 1.0622(5) -0.3838(3) 0.6249(5) 0.101(2) Uani 1 1 d . . .
O5 O 1.2097(8) -0.2957(2) 0.6531(5) 0.105(3) Uani 1 1 d . . .
O6 O 0.203(3) 1.135(2) 0.302(2) 0.273(16) Uani 0.50 1 d P . .

loop_
_atom_site_aniso_label
_atom_site_aniso_U_11
_atom_site_aniso_U_22
_atom_site_aniso_U_33
_atom_site_aniso_U_23
_atom_site_aniso_U_13
_atom_site_aniso_U_12
C1 0.058(3) 0.032(2) 0.037(2) -0.0007(18) 0.003(2) 0.003(2)
C2 0.089(4) 0.038(3) 0.050(3) 0.014(2) 0.019(3) 0.013(3)
C3 0.088(4) 0.048(3) 0.048(3) 0.010(2) 0.021(3) 0.014(3)
C4 0.053(3) 0.030(2) 0.041(2) -0.0014(18) 0.002(2) 0.003(2)
C5 0.052(3) 0.045(2) 0.035(2) -0.002(2) -0.002(2) 0.004(2)
C6 0.048(3) 0.039(2) 0.037(2) -0.0079(18) -0.0004(19) 0.0024(19)
C7 0.056(3) 0.034(2) 0.039(2) -0.0040(19) -0.002(2) 0.005(2)
C8 0.054(3) 0.037(2) 0.034(2) 0.0008(18) 0.000(2) -0.004(2)
C9 0.061(3) 0.036(3) 0.030(2) -0.0047(16) 0.002(2) -0.0016(19)
C10 0.050(3) 0.050(3) 0.050(3) 0.000(2) 0.001(2) 0.000(2)
C11 0.050(3) 0.050(3) 0.050(3) 0.000(2) 0.001(2) 0.000(2)
C12 0.065(3) 0.047(3) 0.039(3) -0.007(2) -0.005(2) 0.008(2)
C13 0.069(4) 0.052(3) 0.050(3) 0.013(2) 0.004(3) 0.010(3)
C14 0.130(6) 0.047(3) 0.074(4) 0.025(3) -0.036(4) -0.018(4)
C15 0.115(6) 0.051(3) 0.076(5) 0.012(3) -0.047(4) -0.007(4)
C16 0.074(4) 0.047(3) 0.038(3) 0.009(2) 0.002(2) 0.009(3)
C17 0.061(4) 0.061(3) 0.104(6) 0.042(4) -0.003(4) -0.007(3)
C18 0.055(4) 0.075(4) 0.097(5) 0.039(4) -0.008(3) -0.002(3)
C19 0.082(4) 0.048(3) 0.044(3) 0.006(2) -0.001(3) 0.013(3)
C20 0.074(4) 0.048(3) 0.038(3) 0.007(2) 0.003(3) 0.012(3)
C21A 0.084(11) 0.065(9) 0.147(17) 0.025(10) 0.023(10) 0.006(8)
C22A 0.16(3) 0.12(2) 0.36(6) 0.12(3) 0.06(3) 0.005(17)
C21B 0.084(11) 0.065(9) 0.147(17) 0.025(10) 0.023(10) 0.006(8)
C22B 0.16(3) 0.12(2) 0.36(6) 0.12(3) 0.06(3) 0.005(17)
Cd1 0.0547(4) 0.0287(3) 0.0361(3) 0.000 0.0007(2) 0.000
Cd2 0.0613(4) 0.0312(3) 0.0311(3) 0.000 -0.0023(2) 0.000
N1 0.058(3) 0.034(2) 0.040(2) 0.0001(16) 0.0051(19) 0.0042(18)
N2 0.059(3) 0.036(2) 0.035(2) 0.0011(15) 0.0040(19) 0.0061(17)
N3 0.057(3) 0.049(3) 0.039(2) -0.0092(18) -0.0027(19) 0.003(2)
N4 0.061(3) 0.050(2) 0.038(2) -0.0085(18) -0.0081(18) 0.012(2)
N5 0.172(14) 0.087(8) 0.200(17) 0.000 0.079(13) 0.000
O1 0.081(4) 0.032(2) 0.041(3) 0.000 -0.018(2) 0.000
O2 0.082(3) 0.063(3) 0.080(3) 0.029(2) 0.000(3) 0.016(2)
O3 0.100(3) 0.054(2) 0.076(3) 0.024(2) -0.023(3) -0.002(2)
O4 0.082(3) 0.082(4) 0.138(5) 0.067(4) -0.020(3) -0.008(3)
O5 0.151(6) 0.055(3) 0.106(5) 0.023(2) -0.081(5) -0.010(3)
O6 0.18(3) 0.38(5) 0.26(4) -0.02(3) -0.02(2) 0.05(3)

loop_
_atom_type_symbol
_atom_type_description
_atom_type_scat_dispersion_real
_atom_type_scat_dispersion_imag
_atom_type_scat_source
C C 0.0033 0.0016 'International Tables Vol C Tables 4.2.6.8 and 6.1.1.4'
H H 0.0000 0.0000 'International Tables Vol C Tables 4.2.6.8 and 6.1.1.4'
N N 0.0061 0.0033 'International Tables Vol C Tables 4.2.6.8 and 6.1.1.4'
O O 0.0106 0.0060 'International Tables Vol C Tables 4.2.6.8 and 6.1.1.4'
Cd Cd -0.8075 1.2024 'International Tables Vol C Tables 4.2.6.8 and 6.1.1.4'

loop_
_geom_angle_atom_site_label_1
_geom_angle_atom_site_label_2
_geom_angle_atom_site_label_3
_geom_angle
_geom_angle_site_symmetry_1
_geom_angle_site_symmetry_3
N1 C1 N2 111.3(4) . .
N1 C1 H1 124.3 . .
N2 C1 H1 124.3 . .
C3 C2 N1 109.5(5) . .
C3 C2 H2 125.3 . .
N1 C2 H2 125.3 . .
C2 C3 N2 106.2(5) . .
C2 C3 H3 126.9 . .
N2 C3 H3 126.9 . .
C5 C4 C9 122.2(4) . .
C5 C4 N2 118.3(4) . .
C9 C4 N2 119.5(4) . .
C4 C5 C6 118.3(5) . .
C4 C5 H5 120.8 . .
C6 C5 H5 120.8 . .
C7 C6 C5 121.1(4) . .
C7 C6 N4 119.8(4) . .
C5 C6 N4 119.0(4) . .
C6 C7 C8 119.0(4) . .
C6 C7 H7 120.5 . .
C8 C7 H7 120.5 . .
O1 C8 C9 123.9(4) . .
O1 C8 C7 114.2(4) . .
C9 C8 C7 121.8(5) . .
C8 C9 C4 117.5(4) . .
C8 C9 H9 121.3 . .
C4 C9 H9 121.3 . .
C11 C10 N3 108.6(5) . .
C11 C10 H10 125.7 . .
N3 C10 H10 125.7 . .
C10 C11 N4 110.4(5) . .
C10 C11 H11 124.8 . .
N4 C11 H11 124.8 . .
N3 C12 N4 112.6(5) . .
N3 C12 H12 123.7 . .
N4 C12 H12 123.7 . .
C14 C13 C18 118.6(5) . .
C14 C13 C19 120.0(6) . .
C18 C13 C19 121.4(6) . .
C13 C14 C15 120.8(6) . .
C13 C14 H14 119.6 . .
C15 C14 H14 119.6 . .
C16 C15 C14 120.9(7) . .
C16 C15 H15 119.6 . .
C14 C15 H15 119.6 . .
C15 C16 C17 118.4(5) . .
C15 C16 C20 120.1(6) . .
C17 C16 C20 121.5(5) . .
C18 C17 C16 121.0(6) . .
C18 C17 H17 119.5 . .
C16 C17 H17 119.5 . .
C17 C18 C13 120.4(7) . .
C17 C18 H18 119.8 . .
C13 C18 H18 119.8 . .
O3 C19 O2 121.7(5) . .
O3 C19 C13 118.8(6) . .
O2 C19 C13 119.5(6) . .
O3 C19 Cd1 56.1(3) . .
O2 C19 Cd1 66.4(3) . .
C13 C19 Cd1 169.5(4) . .
O4 C20 O5 121.1(6) . .
O4 C20 C16 121.5(6) . .
O5 C20 C16 117.2(6) . .
O4 C20 Cd2 69.4(4) . 1_645
O5 C20 Cd2 51.9(3) . 1_645
C16 C20 Cd2 166.7(4) . 1_645
O6 C21A N5 102(2) . .
O6 C21A H21A 29.4 . .
N5 C21A H21A 111.0 . .
O6 C21A H21B 137.5 . .
N5 C21A H21B 103.6 . .
H21A C21A H21B 108.8 . .
O6 C21A H21C 95.4 . .
N5 C21A H21C 109.0 . .
H21A C21A H21C 116.4 . .
H21B C21A H21C 107.2 . .
O6 C21A H21D 137.1 . .
N5 C21A H21D 120.6 . .
H21A C21A H21D 119.9 . .
H21B C21A H21D 33.5 . .
H21C C21A H21D 74.3 . .
N5 C22A C22A 57.1(13) . 2
N5 C22A H22A 109.1 . .
C22A C22A H22A 75.6 2 .
N5 C22A H22B 109.9 . .
C22A C22A H22B 166.9 2 .
H22A C22A H22B 109.5 . .
N5 C22A H22C 109.4 . .
C22A C22A H22C 79.1 2 .
H22A C22A H22C 109.5 . .
H22B C22A H22C 109.5 . .
N5 C22A H22D 109.1 . .
C22A C22A H22D 75.6 2 .
H22A C22A H22D 0.0 . .
H22B C22A H22D 109.5 . .
H22C C22A H22D 109.5 . .
N5 C22A H22E 109.9 . .
C22A C22A H22E 166.9 2 .
H22A C22A H22E 109.5 . .
H22B C22A H22E 0.0 . .
H22C C22A H22E 109.5 . .
H22D C22A H22E 109.5 . .
N5 C22A H22F 109.4 . .
C22A C22A H22F 79.1 2 .
H22A C22A H22F 109.5 . .
H22B C22A H22F 109.5 . .
H22C C22A H22F 0.0 . .
H22D C22A H22F 109.5 . .
H22E C22A H22F 109.5 . .
N1 Cd1 N1 103.0(2) . 2_655
N1 Cd1 O3 99.72(18) . 2_655
N1 Cd1 O3 104.57(18) 2_655 2_655
N1 Cd1 O3 104.57(18) . .
N1 Cd1 O3 99.72(18) 2_655 .
O3 Cd1 O3 140.5(2) 2_655 .
N1 Cd1 O2 152.93(17) . 2_655
N1 Cd1 O2 92.66(16) 2_655 2_655
O3 Cd1 O2 54.47(17) 2_655 2_655
O3 Cd1 O2 94.20(19) . 2_655
N1 Cd1 O2 92.66(16) . .
N1 Cd1 O2 152.93(17) 2_655 .
O3 Cd1 O2 94.20(19) 2_655 .
O3 Cd1 O2 54.47(17) . .
O2 Cd1 O2 82.4(3) 2_655 .
N1 Cd1 C19 125.87(19) . 2_655
N1 Cd1 C19 102.28(17) 2_655 2_655
O3 Cd1 C19 27.21(19) 2_655 2_655
O3 Cd1 C19 117.15(19) . 2_655
O2 Cd1 C19 27.50(18) 2_655 2_655
O2 Cd1 C19 85.54(18) . 2_655
N1 Cd1 C19 102.28(17) . .
N1 Cd1 C19 125.87(19) 2_655 .
O3 Cd1 C19 117.15(19) 2_655 .
O3 Cd1 C19 27.21(19) . .
O2 Cd1 C19 85.54(18) 2_655 .
O2 Cd1 C19 27.50(18) . .
C19 Cd1 C19 100.2(3) 2_655 .
O5 Cd2 O5 81.5(3) 2_666 1_465
O5 Cd2 N3 106.4(3) 2_666 2_556
O5 Cd2 N3 139.3(2) 1_465 2_556
O5 Cd2 N3 139.3(2) 2_666 .
O5 Cd2 N3 106.4(3) 1_465 .
N3 Cd2 N3 93.3(3) 2_556 .
O5 Cd2 O4 120.6(2) 2_666 1_465
O5 Cd2 O4 52.05(18) 1_465 1_465
N3 Cd2 O4 92.58(17) 2_556 1_465
N3 Cd2 O4 92.9(2) . 1_465
O5 Cd2 O4 52.05(18) 2_666 2_666
O5 Cd2 O4 120.6(2) 1_465 2_666
N3 Cd2 O4 92.9(2) 2_556 2_666
N3 Cd2 O4 92.58(17) . 2_666
O4 Cd2 O4 171.9(2) 1_465 2_666
O5 Cd2 C20 25.9(2) 2_666 2_666
O5 Cd2 C20 100.61(19) 1_465 2_666
N3 Cd2 C20 101.99(17) 2_556 2_666
N3 Cd2 C20 116.09(19) . 2_666
O4 Cd2 C20 146.2(2) 1_465 2_666
O4 Cd2 C20 26.18(17) 2_666 2_666
O5 Cd2 C20 100.61(19) 2_666 1_465
O5 Cd2 C20 25.9(2) 1_465 1_465
N3 Cd2 C20 116.09(19) 2_556 1_465
N3 Cd2 C20 101.99(17) . 1_465
O4 Cd2 C20 26.18(17) 1_465 1_465
O4 Cd2 C20 146.2(2) 2_666 1_465
C20 Cd2 C20 123.7(3) 2_666 1_465
C1 N1 C2 105.7(4) . .
C1 N1 Cd1 131.1(4) . .
C2 N1 Cd1 123.1(3) . .
C1 N2 C3 107.3(4) . .
C1 N2 C4 126.9(4) . .
C3 N2 C4 125.8(4) . .
C12 N3 C10 105.2(4) . .
C12 N3 Cd2 126.5(4) . .
C10 N3 Cd2 126.8(4) . .
C11 N4 C12 103.0(4) . .
C11 N4 C6 129.2(4) . .
C12 N4 C6 127.8(4) . .
C21A N5 C21B 119.2(16) . 2
C21A N5 C21A 119.2(16) . 2
C21B N5 C21A 0.0(19) 2 2
C21A N5 C22B 127.3(15) . 2
C21B N5 C22B 104.1(16) 2 2
C21A N5 C22B 104.1(16) 2 2
C21A N5 C22A 127.3(15) . 2
C21B N5 C22A 104.1(16) 2 2
C21A N5 C22A 104.1(16) 2 2
C22B N5 C22A 0.0(19) 2 2
C21A N5 C22A 104.1(16) . .
C21B N5 C22A 127.3(15) 2 .
C21A N5 C22A 127.3(15) 2 .
C22B N5 C22A 66(3) 2 .
C22A N5 C22A 66(3) 2 .
C8 O1 C8 123.5(5) 2 .
C19 O2 Cd1 86.1(4) . .
C19 O3 Cd1 96.7(4) . .
C20 O4 Cd2 84.4(4) . 1_645
C20 O5 Cd2 102.1(4) . 1_645
C21A O6 O6 107(2) . 2
C21A O6 H21A 51.5 . .
O6 O6 H21A 124.8 2 .

loop_
_geom_bond_atom_site_label_1
_geom_bond_atom_site_label_2
_geom_bond_distance
_geom_bond_site_symmetry_2
C1 N1 1.315(6) .
C1 N2 1.339(6) .
C1 H1 0.9300 .
C2 C3 1.352(8) .
C2 N1 1.375(7) .
C2 H2 0.9300 .
C3 N2 1.369(7) .
C3 H3 0.9300 .
C4 C5 1.384(7) .
C4 C9 1.398(7) .
C4 N2 1.429(6) .
C5 C6 1.391(7) .
C5 H5 0.9300 .
C6 C7 1.380(7) .
C6 N4 1.421(6) .
C7 C8 1.392(6) .
C7 H7 0.9300 .
C8 O1 1.370(5) .
C8 C9 1.383(7) .
C9 H9 0.9300 .
C10 C11 1.310(8) .
C10 N3 1.322(7) .
C10 H10 0.9300 .
C11 N4 1.329(7) .
C11 H11 0.9300 .
C12 N3 1.307(7) .
C12 N4 1.335(7) .
C12 H12 0.9300 .
C13 C14 1.373(10) .
C13 C18 1.390(9) .
C13 C19 1.483(8) .
C14 C15 1.389(9) .
C14 H14 0.9300 .
C15 C16 1.375(9) .
C15 H15 0.9300 .
C16 C17 1.383(10) .
C16 C20 1.491(7) .
C17 C18 1.382(9) .
C17 H17 0.9300 .
C18 H18 0.9300 .
C19 O3 1.247(8) .
C19 O2 1.253(8) .
C19 Cd1 2.708(5) .
C20 O4 1.222(8) .
C20 O5 1.233(9) .
C20 Cd2 2.756(6) 1_645
C21A O6 1.15(4) .
C21A N5 1.44(2) .
C21A H21A 0.9120 .
C21A H21B 1.0141 .
C21A H21C 0.9326 .
C21A H21D 0.9945 .
C22A N5 1.68(3) .
C22A C22A 1.82(7) 2
C22A H22A 0.9601 .
C22A H22B 0.9600 .
C22A H22C 0.9599 .
C22A H22D 0.9601 .
C22A H22E 0.9600 .
C22A H22F 0.9599 .
Cd1 N1 2.239(4) .
Cd1 N1 2.239(4) 2_655
Cd1 O3 2.262(4) 2_655
Cd1 O3 2.262(4) .
Cd1 O2 2.488(4) 2_655
Cd1 O2 2.488(4) .
Cd1 C19 2.708(5) 2_655
Cd2 O5 2.220(5) 2_666
Cd2 O5 2.220(5) 1_465
Cd2 N3 2.235(4) 2_556
Cd2 N3 2.235(4) .
Cd2 O4 2.593(6) 1_465
Cd2 O4 2.593(6) 2_666
Cd2 C20 2.756(6) 2_666
Cd2 C20 2.756(6) 1_465
N5 C21B 1.44(2) 2
N5 C21A 1.44(2) 2
N5 C22B 1.68(3) 2
N5 C22A 1.68(3) 2
O1 C8 1.370(5) 2
O4 Cd2 2.593(6) 1_645
O5 Cd2 2.220(5) 1_645
O6 O6 1.78(6) 2
O6 H21A 0.5712 .

loop_
_platon_squeeze_void_nr
_platon_squeeze_void_average_x
_platon_squeeze_void_average_y
_platon_squeeze_void_average_z
_platon_squeeze_void_volume
_platon_squeeze_void_count_electrons
_platon_squeeze_void_content
1 0.150 0.500 0.307 464 122 ' '
